data_7055506
loop_
_publ_author_name
'Okumu\,s, Aytu\(g'
'Elmas, Gamze'
'Cemalo\(glu, Re\,sit'
'Ayd\?in, Bet\"ul'
'Binici, Arzu'
'\,Sim\,sek, H\"ulya'
'A\,c\?ik, Leyla'
'T\"urk, Mustafa'
'G\"uzel, Remziye'
'K\?il\?i\,c, Zeynel'
'H\"okelek, Tuncer'

_publ_section_title
;
 Phosphorus--nitrogen compounds. Part 35. Syntheses, spectroscopic and
 electrochemical properties, and antituberculosis, antimicrobial and
 cytotoxic activities of mono-ferrocenyl-spirocyclotetraphosphazenes
;
_journal_issue 6
_journal_name_full 'New J. Chem.'
_journal_page_first 5588
_journal_paper_doi 10.1039/C6NJ00204H
_journal_volume 40
_journal_year 2016
_chemical_formula_moiety 'C38 H66 Fe N12 P4'
_chemical_formula_sum 'C38 H66 Fe N12 P4'
_chemical_formula_weight 870.76
_chemical_name_systematic 4a
_space_group_IT_number 15
_symmetry_cell_setting monoclinic
_symmetry_space_group_name_Hall '-C 2yc'
_symmetry_space_group_name_H-M 'C 1 2/c 1'
_atom_sites_solution_hydrogens geom
_atom_sites_solution_primary direct
_atom_sites_solution_secondary difmap
_audit_creation_method SHELXL-97
_audit_update_record
;
2016-01-19 deposited with the CCDC.
2016-04-26 downloaded from the CCDC.
;
_cell_angle_alpha 90.00
_cell_angle_beta 94.801(2)
_cell_angle_gamma 90.00
_cell_formula_units_Z 8
_cell_length_a 33.4714(6)
_cell_length_b 11.0459(3)
_cell_length_c 23.2196(4)
_cell_measurement_reflns_used 9870
_cell_measurement_temperature 100(2)
_cell_measurement_theta_max 27.47
_cell_measurement_theta_min 2.22
_cell_volume 8554.7(3)
_computing_cell_refinement 'Bruker SAINT'
_computing_data_collection 'Bruker APEX2'
_computing_data_reduction 'Bruker SAINT'
_computing_molecular_graphics 'Ortep-3 for Windows (Farrugia, 1997)'
_computing_publication_material 'WinGX publication routines (Farrugia, 1999) and PLATON (Spek, 2009)'
_computing_structure_refinement 'SHELXL97 (Sheldrick, 2008)'
_computing_structure_solution 'SHELXS97 (Sheldrick, 2008)'
_diffrn_ambient_temperature 100(2)
_diffrn_detector_area_resol_mean 8.3333
_diffrn_measured_fraction_theta_full 1.000
_diffrn_measured_fraction_theta_max 1.000
_diffrn_measurement_device_type 'Bruker APEX II QUAZAR three-circle diffractometer'
_diffrn_measurement_method '\f and \w scans'
_diffrn_radiation_monochromator 'multilayer QUAZAR mirrors'
_diffrn_radiation_source 'microfocus sealed tube'
_diffrn_radiation_type MoK\a
_diffrn_radiation_wavelength 0.71073
_diffrn_reflns_av_R_equivalents 0.0385
_diffrn_reflns_av_sigmaI/netI 0.0450
_diffrn_reflns_limit_h_max 42
_diffrn_reflns_limit_h_min -42
_diffrn_reflns_limit_k_max 14
_diffrn_reflns_limit_k_min -12
_diffrn_reflns_limit_l_max 28
_diffrn_reflns_limit_l_min -29
_diffrn_reflns_number 28485
_diffrn_reflns_theta_full 27.10
_diffrn_reflns_theta_max 27.10
_diffrn_reflns_theta_min 1.22
_exptl_absorpt_coefficient_mu 0.546
_exptl_absorpt_correction_T_max 0.7454
_exptl_absorpt_correction_T_min 0.6524
_exptl_absorpt_correction_type multi-scan
_exptl_absorpt_process_details 'SADABS; Bruker, 2005'
_exptl_crystal_colour yellow
_exptl_crystal_density_diffrn 1.352
_exptl_crystal_density_method 'not measured'
_exptl_crystal_description block
_exptl_crystal_F_000 3712
_exptl_crystal_size_max 0.35
_exptl_crystal_size_mid 0.32
_exptl_crystal_size_min 0.27
_refine_diff_density_max 2.796
_refine_diff_density_min -1.501
_refine_diff_density_rms 0.104
_refine_ls_extinction_method none
_refine_ls_goodness_of_fit_ref 1.031
_refine_ls_hydrogen_treatment mixed
_refine_ls_matrix_type full
_refine_ls_number_parameters 490
_refine_ls_number_reflns 9427
_refine_ls_number_restraints 0
_refine_ls_restrained_S_all 1.031
_refine_ls_R_factor_all 0.0797
_refine_ls_R_factor_gt 0.0624
_refine_ls_shift/su_max 0.000
_refine_ls_shift/su_mean 0.000
_refine_ls_structure_factor_coef Fsqd
_refine_ls_weighting_details 'calc w=1/[\s^2^(Fo^2^)+(0.0809P)^2^+52.4308P] where P=(Fo^2^+2Fc^2^)/3'
_refine_ls_weighting_scheme calc
_refine_ls_wR_factor_gt 0.1612
_refine_ls_wR_factor_ref 0.1751
_reflns_number_gt 7521
_reflns_number_total 9427
_reflns_threshold_expression I>2\s(I)
_cod_data_source_file c6nj00204h2.cif
_cod_data_source_block 14gyte210_zk_tmetpy_0m
_cod_depositor_comments 'Adding full bibliography for 7055505--7055506.cif.'
_cod_original_sg_symbol_H-M 'C 2/c'
_cod_database_code 7055506

loop_
_symmetry_equiv_pos_as_xyz
'x, y, z'
'-x, y, -z+1/2'
'x+1/2, y+1/2, z'
'-x+1/2, y+1/2, -z+1/2'
'-x, -y, -z'
'x, -y, z-1/2'
'-x+1/2, -y+1/2, -z'
'x+1/2, -y+1/2, z-1/2'

loop_
_atom_site_label
_atom_site_type_symbol
_atom_site_fract_x
_atom_site_fract_y
_atom_site_fract_z
_atom_site_U_iso_or_equiv
_atom_site_adp_type
_atom_site_occupancy
_atom_site_symmetry_multiplicity
_atom_site_calc_flag
_atom_site_refinement_flags
Fe1 Fe 0.226383(14) 0.26902(4) 0.192037(19) 0.01674(13) Uani 1 1 d .
P1 P 0.16611(2) 0.32886(8) 0.41956(3) 0.01492(18) Uani 1 1 d .
P2 P 0.12406(2) 0.11564(8) 0.45106(4) 0.01892(19) Uani 1 1 d .
P3 P 0.05697(3) 0.17431(9) 0.36942(4) 0.0219(2) Uani 1 1 d .
P4 P 0.09267(3) 0.41737(9) 0.36199(4) 0.0236(2) Uani 1 1 d .
N1 N 0.15750(8) 0.1877(3) 0.42048(12) 0.0184(6) Uani 1 1 d .
N2 N 0.07841(9) 0.1295(3) 0.42854(13) 0.0262(7) Uani 1 1 d .
N3 N 0.07009(10) 0.2974(3) 0.34264(16) 0.0354(8) Uani 1 1 d .
N4 N 0.12911(8) 0.4180(3) 0.41024(12) 0.0202(6) Uani 1 1 d .
N5 N 0.20156(7) 0.3513(2) 0.37288(11) 0.0150(5) Uani 1 1 d .
N6 N 0.19541(8) 0.3745(3) 0.47743(12) 0.0194(6) Uani 1 1 d .
N7 N 0.13976(11) -0.0245(3) 0.44814(17) 0.0381(9) Uani 1 1 d .
N8 N 0.12317(9) 0.1436(3) 0.52073(12) 0.0289(7) Uani 1 1 d .
N9 N 0.00909(9) 0.1716(3) 0.38060(14) 0.0324(8) Uani 1 1 d .
N10 N 0.05962(9) 0.0767(3) 0.31519(13) 0.0275(7) Uani 1 1 d .
N11 N 0.06249(10) 0.5233(3) 0.38505(18) 0.0397(9) Uani 1 1 d .
N12 N 0.10692(10) 0.4717(3) 0.30063(14) 0.0309(7) Uani 1 1 d .
C1 C 0.22599(9) 0.3229(3) 0.27650(13) 0.0160(6) Uani 1 1 d .
C2 C 0.26244(10) 0.2619(3) 0.26744(14) 0.0194(7) Uani 1 1 d .
H2 H 0.2720 0.1923 0.2865 0.023 Uiso 1 1 calc R
C3 C 0.28189(10) 0.3253(3) 0.22421(15) 0.0233(7) Uani 1 1 d .
H3 H 0.3062 0.3044 0.2101 0.028 Uiso 1 1 calc R
C4 C 0.25767(11) 0.4254(3) 0.20662(15) 0.0233(7) Uani 1 1 d .
H4 H 0.2633 0.4822 0.1788 0.028 Uiso 1 1 calc R
C5 C 0.22317(10) 0.4250(3) 0.23860(14) 0.0207(7) Uani 1 1 d .
H5 H 0.2024 0.4812 0.2354 0.025 Uiso 1 1 calc R
C6 C 0.23429(12) 0.1370(4) 0.13294(16) 0.0309(9) Uani 1 1 d .
H6 H 0.2585 0.0997 0.1268 0.037 Uiso 1 1 calc R
C7 C 0.21871(13) 0.2414(4) 0.10471(16) 0.0337(9) Uani 1 1 d .
H7 H 0.2307 0.2851 0.0766 0.040 Uiso 1 1 calc R
C8 C 0.18137(12) 0.2684(4) 0.12670(17) 0.0318(9) Uani 1 1 d .
H8 H 0.1646 0.3330 0.1156 0.038 Uiso 1 1 calc R
C9 C 0.17420(11) 0.1799(4) 0.16825(16) 0.0282(8) Uani 1 1 d .
H9 H 0.1518 0.1757 0.1894 0.034 Uiso 1 1 calc R
C10 C 0.20692(12) 0.0982(3) 0.17222(16) 0.0277(8) Uani 1 1 d .
H10 H 0.2099 0.0311 0.1964 0.033 Uiso 1 1 calc R
C11 C 0.19623(9) 0.2845(3) 0.31804(14) 0.0174(6) Uani 1 1 d .
H11A H 0.1693 0.2980 0.3005 0.021 Uiso 1 1 calc R
H11B H 0.1993 0.1985 0.3257 0.021 Uiso 1 1 calc R
C12 C 0.24061(9) 0.3345(3) 0.40571(14) 0.0197(7) Uani 1 1 d .
H12A H 0.2619 0.3708 0.3856 0.024 Uiso 1 1 calc R
H12B H 0.2464 0.2492 0.4117 0.024 Uiso 1 1 calc R
C13 C 0.23643(10) 0.3981(3) 0.46312(14) 0.0214(7) Uani 1 1 d .
H13A H 0.2556 0.3661 0.4929 0.026 Uiso 1 1 calc R
H13B H 0.2410 0.4845 0.4595 0.026 Uiso 1 1 calc R
C14 C 0.18050(12) 0.4525(4) 0.52111(16) 0.0302(8) Uani 1 1 d .
H14A H 0.1530 0.4329 0.5258 0.045 Uiso 1 1 calc R
H14B H 0.1824 0.5355 0.5093 0.045 Uiso 1 1 calc R
H14C H 0.1963 0.4408 0.5571 0.045 Uiso 1 1 calc R
C15 C 0.11842(16) -0.1213(4) 0.4767(2) 0.0491(12) Uani 1 1 d .
H15A H 0.0897 -0.1152 0.4674 0.059 Uiso 1 1 calc R
H15B H 0.1240 -0.1177 0.5183 0.059 Uiso 1 1 calc R
C16 C 0.13434(17) -0.2342(4) 0.4532(3) 0.0583(15) Uani 1 1 d .
H16A H 0.1179 -0.2601 0.4190 0.070 Uiso 1 1 calc R
H16B H 0.1350 -0.2985 0.4818 0.070 Uiso 1 1 calc R
C17 C 0.17624(14) -0.2032(4) 0.4383(2) 0.0433(11) Uani 1 1 d .
H17A H 0.1838 -0.2525 0.4064 0.052 Uiso 1 1 calc R
H17B H 0.1955 -0.2158 0.4713 0.052 Uiso 1 1 calc R
C18 C 0.17413(12) -0.0706(4) 0.42154(18) 0.0320(9) Uani 1 1 d .
H18A H 0.1984 -0.0285 0.4360 0.038 Uiso 1 1 calc R
H18B H 0.1706 -0.0615 0.3799 0.038 Uiso 1 1 calc R
C19 C 0.15858(10) 0.1288(4) 0.56139(15) 0.0283(8) Uani 1 1 d .
H19A H 0.1795 0.1852 0.5530 0.034 Uiso 1 1 calc R
H19B H 0.1690 0.0469 0.5602 0.034 Uiso 1 1 calc R
C20 C 0.14330(15) 0.1553(7) 0.61871(18) 0.0666(19) Uani 1 1 d .
H20A H 0.1441 0.0823 0.6420 0.080 Uiso 1 1 calc R
H20B H 0.1602 0.2157 0.6390 0.080 Uiso 1 1 calc R
C21 C 0.10506(19) 0.1966(11) 0.6107(2) 0.122(4) Uani 1 1 d .
H21A H 0.1039 0.2785 0.6256 0.147 Uiso 1 1 calc R
H21B H 0.0878 0.1462 0.6323 0.147 Uiso 1 1 calc R
C22 C 0.09005(13) 0.1956(5) 0.54798(18) 0.0454(12) Uani 1 1 d .
H22A H 0.0661 0.1463 0.5414 0.054 Uiso 1 1 calc R
H22B H 0.0842 0.2769 0.5339 0.054 Uiso 1 1 calc R
C23 C -0.00689(19) 0.1609(6) 0.4328(3) 0.0756(18) Uani 1 1 d .
H23A H 0.0108 0.1945 0.4639 0.091 Uiso 1 1 calc R
H23B H -0.0127 0.0771 0.4415 0.091 Uiso 1 1 calc R
C24 C -0.0481(3) 0.2409(12) 0.4215(5) 0.136 Uani 1 1 d .
H24A H -0.0678 0.2192 0.4481 0.164 Uiso 1 1 calc R
H24B H -0.0428 0.3271 0.4240 0.164 Uiso 1 1 calc R
C25 C -0.05989(15) 0.2062(8) 0.3664(3) 0.078(2) Uani 1 1 d .
H25A H -0.0799 0.2611 0.3486 0.093 Uiso 1 1 calc R
H25B H -0.0708 0.1248 0.3656 0.093 Uiso 1 1 calc R
C26 C -0.02192(12) 0.2114(5) 0.3361(2) 0.0471(12) Uani 1 1 d .
H26A H -0.0233 0.1576 0.3030 0.057 Uiso 1 1 calc R
H26B H -0.0167 0.2931 0.3234 0.057 Uiso 1 1 calc R
C27 C 0.04524(14) -0.0481(4) 0.3233(2) 0.0435(11) Uani 1 1 d .
H27A H 0.0162 -0.0510 0.3203 0.052 Uiso 1 1 calc R
H27B H 0.0554 -0.0799 0.3606 0.052 Uiso 1 1 calc R
C28 C 0.06185(16) -0.1182(6) 0.2747(3) 0.0640(16) Uani 1 1 d .
H28A H 0.0652 -0.2031 0.2847 0.077 Uiso 1 1 calc R
H28B H 0.0445 -0.1113 0.2393 0.077 Uiso 1 1 calc R
C29 C 0.1013(2) -0.0593(6) 0.2688(3) 0.0728(19) Uani 1 1 d .
H29A H 0.1084 -0.0654 0.2292 0.087 Uiso 1 1 calc R
H29B H 0.1221 -0.0981 0.2939 0.087 Uiso 1 1 calc R
C30 C 0.09684(12) 0.0715(5) 0.28553(17) 0.0375(10) Uani 1 1 d .
H30A H 0.1196 0.0975 0.3111 0.045 Uiso 1 1 calc R
H30B H 0.0948 0.1229 0.2516 0.045 Uiso 1 1 calc R
C31 C 0.05211(16) 0.5236(5) 0.4449(3) 0.0587(16) Uani 1 1 d .
H31A H 0.0750 0.5436 0.4715 0.070 Uiso 1 1 calc R
H31B H 0.0411 0.4464 0.4556 0.070 Uiso 1 1 calc R
C32 C 0.0204(3) 0.6239(7) 0.4419(5) 0.115(4) Uani 1 1 d .
H32A H 0.0019 0.6115 0.4714 0.138 Uiso 1 1 calc R
H32B H 0.0331 0.7023 0.4482 0.138 Uiso 1 1 calc R
C33 C -0.0009(2) 0.6187(10) 0.3844(6) 0.132(4) Uani 1 1 d .
H33A H -0.0076 0.6996 0.3704 0.159 Uiso 1 1 calc R
H33B H -0.0254 0.5723 0.3853 0.159 Uiso 1 1 calc R
C34 C 0.02710(14) 0.5588(5) 0.3467(3) 0.071(2) Uani 1 1 d .
H34A H 0.0146 0.4881 0.3281 0.086 Uiso 1 1 calc R
H34B H 0.0347 0.6141 0.3171 0.086 Uiso 1 1 calc R
C35 C 0.08882(18) 0.4383(5) 0.2430(2) 0.0566(14) Uani 1 1 d .
H35A H 0.0923 0.3525 0.2359 0.068 Uiso 1 1 calc R
H35B H 0.0604 0.4571 0.2393 0.068 Uiso 1 1 calc R
C36 C 0.1093(3) 0.5075(8) 0.2044(2) 0.106(3) Uani 1 1 d .
H36A H 0.0909 0.5319 0.1720 0.128 Uiso 1 1 calc R
H36B H 0.1305 0.4596 0.1898 0.128 Uiso 1 1 calc R
C37 C 0.12687(12) 0.6178(4) 0.23485(17) 0.0338(9) Uani 1 1 d .
H37A H 0.1093 0.6870 0.2284 0.041 Uiso 1 1 calc R
H37B H 0.1528 0.6372 0.2216 0.041 Uiso 1 1 calc R
C38 C 0.13081(11) 0.5817(4) 0.29871(16) 0.0291(8) Uani 1 1 d .
H38A H 0.1586 0.5662 0.3120 0.035 Uiso 1 1 calc R
H38B H 0.1204 0.6447 0.3224 0.035 Uiso 1 1 calc R

loop_
_atom_site_aniso_label
_atom_site_aniso_U_11
_atom_site_aniso_U_22
_atom_site_aniso_U_33
_atom_site_aniso_U_23
_atom_site_aniso_U_13
_atom_site_aniso_U_12
Fe1 0.0191(2) 0.0167(3) 0.0143(2) -0.00179(18) 0.00114(17) 0.00048(18)
P1 0.0149(4) 0.0166(4) 0.0131(4) -0.0003(3) 0.0003(3) -0.0014(3)
P2 0.0193(4) 0.0215(5) 0.0163(4) 0.0024(3) 0.0034(3) -0.0026(3)
P3 0.0167(4) 0.0273(5) 0.0213(4) 0.0002(4) -0.0016(3) -0.0047(3)
P4 0.0167(4) 0.0232(5) 0.0304(5) 0.0071(4) -0.0012(3) 0.0010(3)
N1 0.0194(13) 0.0178(14) 0.0182(13) -0.0006(11) 0.0022(10) -0.0013(11)
N2 0.0212(14) 0.0357(18) 0.0211(15) 0.0055(13) -0.0008(11) -0.0110(13)
N3 0.0297(16) 0.0315(19) 0.042(2) 0.0092(15) -0.0144(14) -0.0059(14)
N4 0.0195(13) 0.0199(15) 0.0213(14) -0.0001(11) 0.0011(11) 0.0032(11)
N5 0.0138(12) 0.0174(14) 0.0135(12) 0.0005(10) -0.0015(10) -0.0007(10)
N6 0.0196(13) 0.0242(15) 0.0143(13) -0.0019(11) 0.0010(10) -0.0025(11)
N7 0.045(2) 0.0185(17) 0.055(2) 0.0058(15) 0.0294(18) -0.0020(14)
N8 0.0179(14) 0.054(2) 0.0150(14) 0.0018(14) 0.0017(11) 0.0087(14)
N9 0.0199(14) 0.048(2) 0.0293(17) -0.0019(15) 0.0001(13) -0.0009(14)
N10 0.0229(14) 0.0360(19) 0.0235(15) -0.0052(13) 0.0017(12) -0.0052(13)
N11 0.0224(15) 0.033(2) 0.065(3) 0.0137(18) 0.0105(16) 0.0093(14)
N12 0.0299(16) 0.0328(18) 0.0284(16) 0.0094(14) -0.0074(13) -0.0049(14)
C1 0.0183(14) 0.0142(15) 0.0155(14) -0.0031(12) 0.0020(11) -0.0002(12)
C2 0.0185(15) 0.0196(17) 0.0196(16) -0.0045(13) -0.0018(12) 0.0005(13)
C3 0.0186(15) 0.0276(19) 0.0240(17) -0.0082(15) 0.0044(13) -0.0038(14)
C4 0.0296(18) 0.0190(17) 0.0222(17) -0.0016(14) 0.0079(14) -0.0047(14)
C5 0.0249(16) 0.0166(17) 0.0210(16) -0.0017(13) 0.0050(13) 0.0005(13)
C6 0.0324(19) 0.032(2) 0.0274(19) -0.0188(16) 0.0000(15) 0.0018(16)
C7 0.043(2) 0.042(2) 0.0157(17) -0.0027(16) 0.0021(15) -0.0083(18)
C8 0.034(2) 0.032(2) 0.0258(19) -0.0023(16) -0.0129(16) 0.0047(17)
C9 0.0227(17) 0.036(2) 0.0249(18) -0.0073(16) -0.0020(14) -0.0066(15)
C10 0.037(2) 0.0195(18) 0.0242(18) -0.0046(14) -0.0095(15) -0.0056(15)
C11 0.0180(14) 0.0166(16) 0.0176(15) -0.0038(12) 0.0011(12) -0.0028(12)
C12 0.0158(14) 0.0251(18) 0.0177(15) 0.0065(13) -0.0017(12) -0.0028(13)
C13 0.0204(15) 0.0260(19) 0.0169(15) 0.0034(13) -0.0036(12) -0.0068(13)
C14 0.036(2) 0.031(2) 0.0234(18) -0.0110(16) 0.0013(15) 0.0007(16)
C15 0.058(3) 0.032(3) 0.059(3) 0.012(2) 0.019(2) -0.008(2)
C16 0.061(3) 0.024(2) 0.092(4) 0.007(3) 0.019(3) -0.003(2)
C17 0.047(3) 0.028(2) 0.055(3) 0.005(2) 0.005(2) 0.0053(19)
C18 0.039(2) 0.025(2) 0.034(2) 0.0003(16) 0.0109(17) 0.0038(16)
C19 0.0198(16) 0.045(2) 0.0197(17) 0.0048(16) -0.0016(13) 0.0089(16)
C20 0.041(3) 0.141(6) 0.0165(19) -0.006(3) -0.0050(18) 0.038(3)
C21 0.055(3) 0.286(12) 0.024(3) -0.039(4) -0.007(2) 0.081(6)
C22 0.033(2) 0.077(4) 0.026(2) -0.011(2) -0.0031(16) 0.029(2)
C23 0.062(4) 0.054 0.110(5) 0.014(4) 0.004(4) -0.003(3)
C24 0.091 0.205 0.116 0.008 0.030 0.029
C25 0.023(2) 0.141(7) 0.069(4) -0.017(4) 0.001(2) 0.000(3)
C26 0.0193(18) 0.070(3) 0.050(3) 0.002(2) -0.0074(18) -0.001(2)
C27 0.041(2) 0.036(3) 0.055(3) -0.016(2) 0.010(2) -0.0143(19)
C28 0.049(3) 0.061(4) 0.081(4) -0.033(3) 0.002(3) 0.006(3)
C29 0.072(4) 0.076(4) 0.075(4) -0.030(3) 0.039(3) -0.006(3)
C30 0.031(2) 0.061(3) 0.0213(18) 0.0004(19) 0.0078(15) -0.0022(19)
C31 0.055(3) 0.038(3) 0.090(4) 0.008(3) 0.049(3) 0.013(2)
C32 0.102(6) 0.065(5) 0.194(10) 0.019(6) 0.102(7) 0.044(5)
C33 0.044(4) 0.129(8) 0.225(13) 0.012(8) 0.020(6) 0.049(5)
C34 0.027(2) 0.054(3) 0.131(6) 0.028(4) -0.005(3) 0.017(2)
C35 0.078(4) 0.055(3) 0.033(2) 0.015(2) -0.022(2) -0.017(3)
C36 0.143(7) 0.139(7) 0.033(3) 0.017(4) -0.016(4) -0.099(6)
C37 0.034(2) 0.037(2) 0.030(2) 0.0104(17) 0.0064(16) 0.0064(17)
C38 0.0244(17) 0.035(2) 0.0279(19) 0.0103(16) 0.0017(14) 0.0009(15)

loop_
_atom_type_symbol
_atom_type_description
_atom_type_scat_dispersion_real
_atom_type_scat_dispersion_imag
_atom_type_scat_source
C C 0.0033 0.0016 'International Tables Vol C Tables 4.2.6.8 and 6.1.1.4'
H H 0.0000 0.0000 'International Tables Vol C Tables 4.2.6.8 and 6.1.1.4'
Fe Fe 0.3463 0.8444 'International Tables Vol C Tables 4.2.6.8 and 6.1.1.4'
N N 0.0061 0.0033 'International Tables Vol C Tables 4.2.6.8 and 6.1.1.4'
P P 0.1023 0.0942 'International Tables Vol C Tables 4.2.6.8 and 6.1.1.4'

loop_
_geom_angle_atom_site_label_1
_geom_angle_atom_site_label_2
_geom_angle_atom_site_label_3
_geom_angle
C2 Fe1 C1 40.75(12)
C3 Fe1 C1 68.90(13)
C4 Fe1 C1 68.81(13)
C5 Fe1 C1 40.85(13)
C6 Fe1 C1 149.84(15)
C7 Fe1 C1 168.85(16)
C8 Fe1 C1 130.28(15)
C9 Fe1 C1 108.97(14)
C10 Fe1 C1 117.24(14)
C3 Fe1 C2 40.85(14)
C4 Fe1 C2 68.36(14)
C5 Fe1 C2 68.43(14)
C6 Fe1 C2 116.69(15)
C9 Fe1 C2 130.10(15)
C10 Fe1 C2 108.22(14)
C4 Fe1 C3 40.54(15)
C6 Fe1 C3 107.42(15)
C10 Fe1 C3 128.99(15)
C3 Fe1 C5 68.64(14)
C4 Fe1 C5 40.92(13)
C6 Fe1 C5 167.84(16)
C9 Fe1 C5 117.95(15)
C10 Fe1 C5 150.64(15)
C4 Fe1 C6 128.82(15)
C2 Fe1 C7 149.30(16)
C3 Fe1 C7 116.32(15)
C4 Fe1 C7 108.18(16)
C5 Fe1 C7 130.04(16)
C6 Fe1 C7 40.28(17)
C9 Fe1 C7 68.04(16)
C10 Fe1 C7 68.06(16)
C2 Fe1 C8 168.65(15)
C3 Fe1 C8 149.73(16)
C4 Fe1 C8 117.59(16)
C5 Fe1 C8 109.11(15)
C6 Fe1 C8 68.10(16)
C7 Fe1 C8 40.64(17)
C9 Fe1 C8 40.31(16)
C10 Fe1 C8 68.14(16)
C3 Fe1 C9 168.10(16)
C4 Fe1 C9 150.71(16)
C6 Fe1 C9 68.18(15)
C10 Fe1 C9 40.64(16)
C4 Fe1 C10 167.23(15)
C6 Fe1 C10 40.59(16)
N1 P1 N5 106.89(14)
N1 P1 N6 112.35(15)
N4 P1 N1 118.19(15)
N4 P1 N5 113.86(14)
N4 P1 N6 108.75(15)
N6 P1 N5 94.31(13)
N1 P2 N7 102.36(16)
N1 P2 N8 114.58(16)
N2 P2 N1 120.11(16)
N2 P2 N7 112.47(19)
N2 P2 N8 102.14(15)
N7 P2 N8 104.45(19)
N2 P3 N9 103.62(17)
N2 P3 N10 113.95(18)
N3 P3 N2 119.66(17)
N3 P3 N9 112.71(19)
N3 P3 N10 103.09(19)
N9 P3 N10 102.81(16)
N3 P4 N4 121.89(17)
N3 P4 N11 113.26(19)
N3 P4 N12 103.09(19)
N4 P4 N11 102.79(18)
N4 P4 N12 110.30(16)
N12 P4 N11 104.39(19)
P1 N1 P2 129.34(19)
P3 N2 P2 132.55(19)
P3 N3 P4 139.4(2)
P1 N4 P4 129.84(19)
C11 N5 P1 116.2(2)
C12 N5 P1 106.9(2)
C12 N5 C11 115.2(3)
C13 N6 P1 111.7(2)
C14 N6 P1 121.8(2)
C14 N6 C13 115.9(3)
C15 N7 P2 119.9(3)
C18 N7 P2 128.4(3)
C18 N7 C15 111.7(3)
C19 N8 P2 122.2(2)
C22 N8 P2 125.6(3)
C22 N8 C19 111.9(3)
C23 N9 P3 126.8(4)
C23 N9 C26 110.0(4)
C26 N9 P3 121.6(3)
C27 N10 P3 118.0(3)
C30 N10 P3 118.6(3)
C30 N10 C27 108.7(3)
C31 N11 P4 120.4(3)
C31 N11 C34 109.3(4)
C34 N11 P4 118.1(4)
C35 N12 P4 124.5(3)
C38 N12 P4 121.9(3)
C38 N12 C35 111.5(3)
C2 C1 Fe1 69.34(18)
C2 C1 C5 107.2(3)
C2 C1 C11 125.6(3)
C5 C1 Fe1 69.22(18)
C5 C1 C11 127.2(3)
C11 C1 Fe1 126.1(2)
Fe1 C2 H2 126.5
C1 C2 Fe1 69.92(18)
C1 C2 H2 125.7
C3 C2 Fe1 69.48(19)
C3 C2 C1 108.6(3)
C3 C2 H2 125.7
Fe1 C3 H3 126.3
C2 C3 Fe1 69.68(18)
C2 C3 H3 126.2
C4 C3 Fe1 69.5(2)
C4 C3 C2 107.7(3)
C4 C3 H3 126.2
Fe1 C4 H4 126.0
C3 C4 Fe1 70.0(2)
C3 C4 C5 108.5(3)
C3 C4 H4 125.8
C5 C4 Fe1 69.8(2)
C5 C4 H4 125.8
Fe1 C5 H5 126.4
C1 C5 Fe1 69.94(19)
C1 C5 H5 126.0
C4 C5 Fe1 69.26(19)
C4 C5 C1 108.0(3)
C4 C5 H5 126.0
Fe1 C6 H6 125.8
C7 C6 Fe1 70.2(2)
C7 C6 C10 108.3(3)
C7 C6 H6 125.8
C10 C6 Fe1 69.7(2)
C10 C6 H6 125.8
Fe1 C7 H7 126.3
C6 C7 Fe1 69.5(2)
C6 C7 C8 107.9(4)
C6 C7 H7 126.0
C8 C7 Fe1 69.7(2)
C8 C7 H7 126.0
Fe1 C8 H8 126.2
C7 C8 Fe1 69.6(2)
C7 C8 H8 126.1
C9 C8 Fe1 69.6(2)
C9 C8 C7 107.8(4)
C9 C8 H8 126.1
Fe1 C9 H9 126.1
C8 C9 C10 108.2(3)
C8 C9 Fe1 70.1(2)
C8 C9 H9 125.9
C10 C9 Fe1 69.5(2)
C10 C9 H9 125.9
Fe1 C10 H10 125.9
C6 C10 Fe1 69.7(2)
C6 C10 C9 107.8(3)
C6 C10 H10 126.1
C9 C10 Fe1 69.8(2)
C9 C10 H10 126.1
N5 C11 C1 112.0(3)
N5 C11 H11A 109.2
N5 C11 H11B 109.2
C1 C11 H11A 109.2
C1 C11 H11B 109.2
H11A C11 H11B 107.9
N5 C12 C13 104.7(3)
N5 C12 H12A 110.8
N5 C12 H12B 110.8
C13 C12 H12A 110.8
C13 C12 H12B 110.8
H12A C12 H12B 108.9
N6 C13 C12 105.8(3)
N6 C13 H13A 110.6
N6 C13 H13B 110.6
C12 C13 H13A 110.6
C12 C13 H13B 110.6
H13A C13 H13B 108.7
N6 C14 H14A 109.5
N6 C14 H14B 109.5
N6 C14 H14C 109.5
H14A C14 H14B 109.5
H14A C14 H14C 109.5
H14B C14 H14C 109.5
N7 C15 C16 104.1(4)
N7 C15 H15A 110.9
N7 C15 H15B 110.9
C16 C15 H15A 110.9
C16 C15 H15B 110.9
H15A C15 H15B 109.0
C15 C16 C17 105.3(4)
C15 C16 H16A 110.7
C15 C16 H16B 110.7
C17 C16 H16A 110.7
C17 C16 H16B 110.7
H16A C16 H16B 108.8
C16 C17 C18 104.7(4)
C16 C17 H17A 110.8
C16 C17 H17B 110.8
C18 C17 H17A 110.8
C18 C17 H17B 110.8
H17A C17 H17B 108.9
N7 C18 C17 104.7(3)
N7 C18 H18A 110.8
N7 C18 H18B 110.8
C17 C18 H18A 110.8
C17 C18 H18B 110.8
H18A C18 H18B 108.9
N8 C19 C20 103.5(3)
N8 C19 H19A 111.1
N8 C19 H19B 111.1
C20 C19 H19A 111.1
C20 C19 H19B 111.1
H19A C19 H19B 109.0
C19 C20 H20A 109.8
C19 C20 H20B 109.8
C21 C20 C19 109.5(4)
C21 C20 H20A 109.8
C21 C20 H20B 109.8
H20A C20 H20B 108.2
C20 C21 C22 111.4(4)
C20 C21 H21A 109.3
C20 C21 H21B 109.3
C22 C21 H21A 109.3
C22 C21 H21B 109.3
H21A C21 H21B 108.0
N8 C22 C21 102.8(3)
N8 C22 H22A 111.2
N8 C22 H22B 111.2
C21 C22 H22A 111.2
C21 C22 H22B 111.2
H22A C22 H22B 109.1
N9 C23 C24 101.4(6)
N9 C23 H23A 111.5
N9 C23 H23B 111.5
C24 C23 H23A 111.5
C24 C23 H23B 111.5
H23A C23 H23B 109.3
C23 C24 H24A 111.8
C23 C24 H24B 111.8
C25 C24 C23 99.9(8)
C25 C24 H24A 111.8
C25 C24 H24B 111.8
H24A C24 H24B 109.5
C24 C25 C26 103.8(6)
C24 C25 H25A 111.0
C24 C25 H25B 111.0
C26 C25 H25A 111.0
C26 C25 H25B 111.0
H25A C25 H25B 109.0
N9 C26 C25 103.6(4)
N9 C26 H26A 111.0
N9 C26 H26B 111.0
C25 C26 H26A 111.0
C25 C26 H26B 111.0
H26A C26 H26B 109.0
N10 C27 C28 103.8(4)
N10 C27 H27A 111.0
N10 C27 H27B 111.0
C28 C27 H27A 111.0
C28 C27 H27B 111.0
H27A C27 H27B 109.0
C27 C28 H28A 111.1
C27 C28 H28B 111.1
C29 C28 C27 103.3(4)
C29 C28 H28A 111.1
C29 C28 H28B 111.1
H28A C28 H28B 109.1
C28 C29 C30 106.7(5)
C28 C29 H29A 110.4
C28 C29 H29B 110.4
C30 C29 H29A 110.4
C30 C29 H29B 110.4
H29A C29 H29B 108.6
N10 C30 C29 105.3(4)
N10 C30 H30A 110.7
N10 C30 H30B 110.7
C29 C30 H30A 110.7
C29 C30 H30B 110.7
H30A C30 H30B 108.8
N11 C31 C32 100.3(5)
N11 C31 H31A 111.7
N11 C31 H31B 111.7
C32 C31 H31A 111.7
C32 C31 H31B 111.7
H31A C31 H31B 109.5
C31 C32 H32A 110.3
C31 C32 H32B 110.3
C33 C32 C31 107.2(7)
C33 C32 H32A 110.3
C33 C32 H32B 110.3
H32A C32 H32B 108.5
C32 C33 C34 105.8(6)
C32 C33 H33A 110.6
C32 C33 H33B 110.6
C34 C33 H33A 110.6
C34 C33 H33B 110.6
H33A C33 H33B 108.7
N11 C34 C33 106.0(7)
N11 C34 H34A 110.5
N11 C34 H34B 110.5
C33 C34 H34A 110.5
C33 C34 H34B 110.5
H34A C34 H34B 108.7
N12 C35 H35A 110.7
N12 C35 H35B 110.7
C36 C35 N12 105.0(4)
C36 C35 H35A 110.7
C36 C35 H35B 110.7
H35A C35 H35B 108.8
C35 C36 C37 109.6(5)
C35 C36 H36A 109.7
C35 C36 H36B 109.7
C37 C36 H36A 109.7
C37 C36 H36B 109.7
H36A C36 H36B 108.2
C36 C37 C38 104.1(4)
C36 C37 H37A 110.9
C36 C37 H37B 110.9
C38 C37 H37A 110.9
C38 C37 H37B 110.9
H37A C37 H37B 109.0
N12 C38 C37 104.1(3)
N12 C38 H38A 110.9
N12 C38 H38B 110.9
C37 C38 H38A 110.9
C37 C38 H38B 110.9
H38A C38 H38B 109.0

loop_
_geom_bond_atom_site_label_1
_geom_bond_atom_site_label_2
_geom_bond_distance
Fe1 C1 2.051(3)
Fe1 C2 2.043(3)
Fe1 C3 2.040(3)
Fe1 C4 2.034(4)
Fe1 C5 2.041(3)
Fe1 C6 2.035(4)
Fe1 C7 2.045(4)
Fe1 C8 2.047(4)
Fe1 C9 2.041(4)
Fe1 C10 2.036(4)
P1 N1 1.587(3)
P1 N4 1.583(3)
P1 N5 1.691(3)
P1 N6 1.673(3)
P2 N1 1.589(3)
P2 N2 1.580(3)
P2 N7 1.638(4)
P2 N8 1.650(3)
P3 N2 1.575(3)
P3 N3 1.572(4)
P3 N9 1.645(3)
P3 N10 1.666(3)
P4 N3 1.573(4)
P4 N4 1.586(3)
P4 N11 1.664(4)
P4 N12 1.653(3)
N5 C11 1.469(4)
N5 C12 1.469(4)
N6 C13 1.463(4)
N6 C14 1.451(4)
N7 C15 1.475(5)
N7 C18 1.444(5)
N8 C19 1.461(4)
N8 C22 1.441(5)
N9 C23 1.370(8)
N9 C26 1.469(5)
N10 C27 1.477(5)
N10 C30 1.474(5)
N11 C31 1.459(7)
N11 C34 1.474(6)
N12 C35 1.469(5)
N12 C38 1.457(5)
C2 C1 1.425(4)
C2 C3 1.425(5)
C2 H2 0.9300
C3 H3 0.9300
C4 C3 1.411(5)
C4 H4 0.9300
C5 C1 1.428(5)
C5 C4 1.425(5)
C5 H5 0.9300
C6 C10 1.412(6)
C6 H6 0.9300
C7 C6 1.405(6)
C7 H7 0.9300
C8 C7 1.421(6)
C8 C9 1.408(6)
C8 H8 0.9300
C9 C10 1.416(5)
C9 H9 0.9300
C10 H10 0.9300
C11 C1 1.505(4)
C11 H11A 0.9700
C11 H11B 0.9700
C12 C13 1.524(5)
C12 H12A 0.9700
C12 H12B 0.9700
C13 H13A 0.9700
C13 H13B 0.9700
C14 H14A 0.9600
C14 H14B 0.9600
C14 H14C 0.9600
C15 C16 1.478(7)
C15 H15A 0.9700
C15 H15B 0.9700
C16 H16A 0.9700
C16 H16B 0.9700
C17 C16 1.512(7)
C17 H17A 0.9700
C17 H17B 0.9700
C18 C17 1.516(6)
C18 H18A 0.9700
C18 H18B 0.9700
C19 C20 1.494(5)
C19 H19A 0.9700
C19 H19B 0.9700
C20 H20A 0.9700
C20 H20B 0.9700
C21 C20 1.357(7)
C21 H21A 0.9700
C21 H21B 0.9700
C22 C21 1.501(6)
C22 H22A 0.9700
C22 H22B 0.9700
C23 H23A 0.9700
C23 H23B 0.9700
C24 C23 1.641(11)
C24 H24A 0.9700
C24 H24B 0.9700
C25 C24 1.362(12)
C25 H25A 0.9700
C25 H25B 0.9700
C26 C25 1.504(7)
C26 H26A 0.9700
C26 H26B 0.9700
C27 C28 1.512(7)
C27 H27A 0.9700
C27 H27B 0.9700
C28 H28A 0.9700
C28 H28B 0.9700
C29 C28 1.488(8)
C29 H29A 0.9700
C29 H29B 0.9700
C30 C29 1.507(8)
C30 H30A 0.9700
C30 H30B 0.9700
C31 C32 1.532(8)
C31 H31A 0.9700
C31 H31B 0.9700
C32 H32A 0.9700
C32 H32B 0.9700
C33 C32 1.461(14)
C33 C34 1.490(11)
C33 H33A 0.9700
C33 H33B 0.9700
C34 H34A 0.9700
C34 H34B 0.9700
C35 C36 1.399(8)
C35 H35A 0.9700
C35 H35B 0.9700
C36 H36A 0.9700
C36 H36B 0.9700
C37 C36 1.502(8)
C37 H37A 0.9700
C37 H37B 0.9700
C38 C37 1.530(5)
C38 H38A 0.9700
C38 H38B 0.9700

loop_
_geom_torsion_atom_site_label_1
_geom_torsion_atom_site_label_2
_geom_torsion_atom_site_label_3
_geom_torsion_atom_site_label_4
_geom_torsion
C2 Fe1 C1 C5 118.8(3)
C2 Fe1 C1 C11 -119.7(4)
C3 Fe1 C1 C2 -37.4(2)
C3 Fe1 C1 C5 81.3(2)
C3 Fe1 C1 C11 -157.1(3)
C4 Fe1 C1 C2 -81.0(2)
C4 Fe1 C1 C5 37.7(2)
C4 Fe1 C1 C11 159.3(3)
C5 Fe1 C1 C2 -118.8(3)
C5 Fe1 C1 C11 121.6(4)
C6 Fe1 C1 C2 51.1(4)
C6 Fe1 C1 C5 169.9(3)
C6 Fe1 C1 C11 -68.5(4)
C7 Fe1 C1 C2 -157.4(7)
C7 Fe1 C1 C5 -38.6(8)
C7 Fe1 C1 C11 83.0(8)
C8 Fe1 C1 C2 170.2(2)
C8 Fe1 C1 C5 -71.1(3)
C8 Fe1 C1 C11 50.5(4)
C9 Fe1 C1 C2 130.1(2)
C9 Fe1 C1 C5 -111.1(2)
C9 Fe1 C1 C11 10.5(3)
C10 Fe1 C1 C2 86.6(2)
C10 Fe1 C1 C5 -154.6(2)
C10 Fe1 C1 C11 -33.0(3)
C1 Fe1 C2 C3 -119.9(3)
C3 Fe1 C2 C1 119.9(3)
C4 Fe1 C2 C1 82.2(2)
C4 Fe1 C2 C3 -37.7(2)
C5 Fe1 C2 C1 38.07(19)
C5 Fe1 C2 C3 -81.9(2)
C6 Fe1 C2 C1 -154.0(2)
C6 Fe1 C2 C3 86.0(2)
C7 Fe1 C2 C1 171.6(3)
C7 Fe1 C2 C3 51.7(4)
C8 Fe1 C2 C1 -41.5(9)
C8 Fe1 C2 C3 -161.4(7)
C9 Fe1 C2 C1 -71.0(3)
C9 Fe1 C2 C3 169.1(2)
C10 Fe1 C2 C1 -110.9(2)
C10 Fe1 C2 C3 129.2(2)
C1 Fe1 C3 C2 37.32(19)
C1 Fe1 C3 C4 -81.7(2)
C2 Fe1 C3 C4 -119.0(3)
C4 Fe1 C3 C2 119.0(3)
C5 Fe1 C3 C2 81.3(2)
C5 Fe1 C3 C4 -37.7(2)
C6 Fe1 C3 C2 -110.9(2)
C6 Fe1 C3 C4 130.1(2)
C7 Fe1 C3 C2 -153.5(2)
C7 Fe1 C3 C4 87.6(2)
C8 Fe1 C3 C2 172.9(3)
C8 Fe1 C3 C4 53.9(4)
C9 Fe1 C3 C2 -44.5(8)
C9 Fe1 C3 C4 -163.5(6)
C10 Fe1 C3 C2 -71.3(3)
C10 Fe1 C3 C4 169.7(2)
C1 Fe1 C4 C3 81.9(2)
C1 Fe1 C4 C5 -37.7(2)
C2 Fe1 C4 C3 38.0(2)
C2 Fe1 C4 C5 -81.6(2)
C3 Fe1 C4 C5 -119.6(3)
C5 Fe1 C4 C3 119.6(3)
C6 Fe1 C4 C3 -69.5(3)
C6 Fe1 C4 C5 170.9(2)
C7 Fe1 C4 C3 -109.5(2)
C7 Fe1 C4 C5 130.9(2)
C8 Fe1 C4 C3 -152.7(2)
C8 Fe1 C4 C5 87.8(2)
C9 Fe1 C4 C3 173.1(3)
C9 Fe1 C4 C5 53.6(4)
C10 Fe1 C4 C3 -38.8(7)
C10 Fe1 C4 C5 -158.4(6)
C1 Fe1 C5 C4 119.4(3)
C2 Fe1 C5 C1 -37.98(18)
C2 Fe1 C5 C4 81.4(2)
C3 Fe1 C5 C1 -82.0(2)
C3 Fe1 C5 C4 37.4(2)
C4 Fe1 C5 C1 -119.4(3)
C6 Fe1 C5 C1 -155.2(7)
C6 Fe1 C5 C4 -35.8(8)
C7 Fe1 C5 C1 170.9(2)
C7 Fe1 C5 C4 -69.7(3)
C8 Fe1 C5 C1 130.2(2)
C8 Fe1 C5 C4 -110.4(2)
C9 Fe1 C5 C1 87.1(2)
C9 Fe1 C5 C4 -153.5(2)
C10 Fe1 C5 C1 51.0(4)
C10 Fe1 C5 C4 170.4(3)
C1 Fe1 C6 C7 171.8(3)
C1 Fe1 C6 C10 52.5(4)
C2 Fe1 C6 C7 -153.5(2)
C2 Fe1 C6 C10 87.2(2)
C3 Fe1 C6 C7 -110.4(2)
C3 Fe1 C6 C10 130.3(2)
C4 Fe1 C6 C7 -70.7(3)
C4 Fe1 C6 C10 170.0(2)
C5 Fe1 C6 C7 -41.2(8)
C5 Fe1 C6 C10 -160.5(6)
C7 Fe1 C6 C10 -119.3(3)
C8 Fe1 C6 C7 37.8(2)
C8 Fe1 C6 C10 -81.5(2)
C9 Fe1 C6 C7 81.3(3)
C9 Fe1 C6 C10 -37.9(2)
C10 Fe1 C6 C7 119.3(3)
C1 Fe1 C7 C6 -158.2(7)
C1 Fe1 C7 C8 -39.0(9)
C2 Fe1 C7 C6 51.2(4)
C2 Fe1 C7 C8 170.5(3)
C3 Fe1 C7 C6 86.2(3)
C3 Fe1 C7 C8 -154.6(2)
C4 Fe1 C7 C6 129.3(2)
C4 Fe1 C7 C8 -111.5(3)
C5 Fe1 C7 C6 169.5(2)
C5 Fe1 C7 C8 -71.2(3)
C6 Fe1 C7 C8 119.3(4)
C8 Fe1 C7 C6 -119.3(4)
C9 Fe1 C7 C6 -81.7(3)
C9 Fe1 C7 C8 37.6(2)
C10 Fe1 C7 C6 -37.7(2)
C10 Fe1 C7 C8 81.5(3)
C1 Fe1 C8 C7 170.8(2)
C1 Fe1 C8 C9 -70.1(3)
C2 Fe1 C8 C7 -154.7(7)
C2 Fe1 C8 C9 -35.6(9)
C3 Fe1 C8 C7 49.8(4)
C3 Fe1 C8 C9 168.8(3)
C4 Fe1 C8 C7 86.1(3)
C4 Fe1 C8 C9 -154.8(2)
C5 Fe1 C8 C7 129.9(2)
C5 Fe1 C8 C9 -111.0(2)
C6 Fe1 C8 C7 -37.4(2)
C6 Fe1 C8 C9 81.6(3)
C7 Fe1 C8 C9 119.1(3)
C9 Fe1 C8 C7 -119.1(3)
C10 Fe1 C8 C7 -81.3(3)
C10 Fe1 C8 C9 37.7(2)
C1 Fe1 C9 C8 130.7(2)
C1 Fe1 C9 C10 -110.0(2)
C2 Fe1 C9 C8 171.4(2)
C2 Fe1 C9 C10 -69.3(3)
C3 Fe1 C9 C8 -151.8(6)
C3 Fe1 C9 C10 -32.5(8)
C4 Fe1 C9 C8 50.4(4)
C4 Fe1 C9 C10 169.7(3)
C5 Fe1 C9 C8 87.0(3)
C5 Fe1 C9 C10 -153.7(2)
C6 Fe1 C9 C8 -81.4(3)
C6 Fe1 C9 C10 37.9(2)
C7 Fe1 C9 C8 -37.9(2)
C7 Fe1 C9 C10 81.4(2)
C8 Fe1 C9 C10 119.3(3)
C10 Fe1 C9 C8 -119.3(3)
C1 Fe1 C10 C6 -153.3(2)
C1 Fe1 C10 C9 87.8(2)
C2 Fe1 C10 C6 -110.0(2)
C2 Fe1 C10 C9 131.1(2)
C3 Fe1 C10 C6 -69.3(3)
C3 Fe1 C10 C9 171.8(2)
C4 Fe1 C10 C6 -37.7(7)
C4 Fe1 C10 C9 -156.6(6)
C5 Fe1 C10 C6 171.8(3)
C5 Fe1 C10 C9 52.9(4)
C6 Fe1 C10 C9 -118.9(3)
C7 Fe1 C10 C6 37.5(2)
C7 Fe1 C10 C9 -81.4(2)
C8 Fe1 C10 C6 81.4(2)
C8 Fe1 C10 C9 -37.4(2)
C9 Fe1 C10 C6 118.9(3)
N4 P1 N1 P2 -42.9(3)
N5 P1 N1 P2 -172.8(2)
N6 P1 N1 P2 85.0(2)
N1 P1 N4 P4 -50.8(3)
N5 P1 N4 P4 75.8(3)
N6 P1 N4 P4 179.5(2)
N1 P1 N5 C11 43.9(3)
N1 P1 N5 C12 -86.2(2)
N4 P1 N5 C11 -88.5(3)
N4 P1 N5 C12 141.4(2)
N6 P1 N5 C11 158.8(2)
N6 P1 N5 C12 28.7(2)
N1 P1 N6 C13 104.4(3)
N1 P1 N6 C14 -112.5(3)
N4 P1 N6 C13 -122.9(2)
N4 P1 N6 C14 20.3(3)
N5 P1 N6 C13 -5.9(3)
N5 P1 N6 C14 137.3(3)
N2 P2 N1 P1 68.5(3)
N7 P2 N1 P1 -166.1(2)
N8 P2 N1 P1 -53.7(3)
N1 P2 N2 P3 19.7(4)
N7 P2 N2 P3 -100.8(3)
N8 P2 N2 P3 147.8(3)
N1 P2 N7 C15 175.0(4)
N1 P2 N7 C18 -3.0(4)
N2 P2 N7 C15 -54.7(4)
N2 P2 N7 C18 127.2(4)
N8 P2 N7 C15 55.2(4)
N8 P2 N7 C18 -122.8(4)
N1 P2 N8 C19 -55.1(4)
N1 P2 N8 C22 118.3(4)
N2 P2 N8 C19 173.4(3)
N2 P2 N8 C22 -13.2(4)
N7 P2 N8 C19 56.1(4)
N7 P2 N8 C22 -130.5(4)
N3 P3 N2 P2 -49.6(4)
N9 P3 N2 P2 -176.2(3)
N10 P3 N2 P2 72.9(3)
N2 P3 N3 P4 -19.8(5)
N9 P3 N3 P4 102.3(4)
N10 P3 N3 P4 -147.5(4)
N2 P3 N9 C23 13.7(5)
N2 P3 N9 C26 177.9(4)
N3 P3 N9 C23 -117.1(5)
N3 P3 N9 C26 47.1(4)
N10 P3 N9 C23 132.6(5)
N10 P3 N9 C26 -63.2(4)
N2 P3 N10 C27 54.8(3)
N2 P3 N10 C30 -79.9(3)
N3 P3 N10 C27 -174.0(3)
N3 P3 N10 C30 51.3(3)
N9 P3 N10 C27 -56.7(3)
N9 P3 N10 C30 168.7(3)
N4 P4 N3 P3 35.0(5)
N11 P4 N3 P3 -88.5(4)
N12 P4 N3 P3 159.3(4)
N3 P4 N4 P1 43.6(3)
N11 P4 N4 P1 171.8(2)
N12 P4 N4 P1 -77.4(3)
N3 P4 N11 C31 84.7(4)
N3 P4 N11 C34 -53.9(4)
N4 P4 N11 C31 -48.8(4)
N4 P4 N11 C34 172.7(4)
N12 P4 N11 C31 -164.0(4)
N12 P4 N11 C34 57.5(4)
N3 P4 N12 C35 20.4(4)
N3 P4 N12 C38 -177.2(3)
N4 P4 N12 C35 152.0(4)
N4 P4 N12 C38 -45.6(3)
N11 P4 N12 C35 -98.2(4)
N11 P4 N12 C38 64.2(3)
P1 N5 C11 C1 172.4(2)
C12 N5 C11 C1 -61.6(4)
P1 N5 C12 C13 -42.0(3)
C11 N5 C12 C13 -172.7(3)
P1 N6 C13 C12 -17.7(3)
C14 N6 C13 C12 -163.2(3)
P2 N7 C15 C16 166.6(4)
C18 N7 C15 C16 -15.1(6)
P2 N7 C18 C17 173.8(4)
C15 N7 C18 C17 -4.3(5)
P2 N8 C19 C20 -176.3(4)
C22 N8 C19 C20 9.5(6)
P2 N8 C22 C21 178.3(5)
C19 N8 C22 C21 -7.7(7)
P3 N9 C23 C24 147.8(6)
C26 N9 C23 C24 -17.9(7)
P3 N9 C26 C25 -174.3(4)
C23 N9 C26 C25 -7.8(6)
P3 N10 C27 C28 -165.3(3)
C30 N10 C27 C28 -26.6(5)
P3 N10 C30 C29 146.1(4)
C27 N10 C30 C29 7.6(5)
P4 N11 C31 C32 -172.7(5)
C34 N11 C31 C32 -31.0(6)
P4 N11 C34 C33 160.8(5)
C31 N11 C34 C33 18.0(7)
P4 N12 C35 C36 178.5(6)
C38 N12 C35 C36 14.6(7)
P4 N12 C38 C37 -164.4(3)
C35 N12 C38 C37 0.0(5)
Fe1 C2 C1 C5 -59.1(2)
Fe1 C2 C1 C11 120.3(3)
C3 C2 C1 Fe1 58.9(2)
C3 C2 C1 C5 -0.2(4)
C3 C2 C1 C11 179.1(3)
Fe1 C2 C3 C4 59.3(2)
C1 C2 C3 Fe1 -59.2(2)
C1 C2 C3 C4 0.1(4)
Fe1 C4 C3 C2 -59.4(2)
C5 C4 C3 Fe1 59.4(2)
C5 C4 C3 C2 0.0(4)
Fe1 C5 C1 C2 59.2(2)
Fe1 C5 C1 C11 -120.2(3)
C4 C5 C1 Fe1 -59.0(2)
C4 C5 C1 C2 0.2(4)
C4 C5 C1 C11 -179.1(3)
Fe1 C5 C4 C3 -59.5(2)
C1 C5 C4 Fe1 59.4(2)
C1 C5 C4 C3 -0.1(4)
Fe1 C6 C10 C9 59.7(2)
C7 C6 C10 Fe1 -59.9(3)
C7 C6 C10 C9 -0.2(4)
Fe1 C7 C6 C10 59.6(2)
C8 C7 C6 Fe1 -59.3(3)
C8 C7 C6 C10 0.2(4)
Fe1 C8 C7 C6 59.2(3)
C9 C8 C7 Fe1 -59.4(3)
C9 C8 C7 C6 -0.2(4)
Fe1 C8 C9 C10 -59.3(2)
C7 C8 C9 Fe1 59.4(3)
C7 C8 C9 C10 0.1(4)
Fe1 C9 C10 C6 -59.6(2)
C8 C9 C10 Fe1 59.6(3)
C8 C9 C10 C6 0.1(4)
N5 C11 C1 Fe1 -173.0(2)
N5 C11 C1 C2 97.9(4)
N5 C11 C1 C5 -82.9(4)
N5 C12 C13 N6 37.3(3)
N7 C15 C16 C17 28.2(6)
C18 C17 C16 C15 -31.3(6)
N7 C18 C17 C16 21.6(5)
N8 C19 C20 C21 -7.5(8)
C22 C21 C20 C19 3.1(11)
N8 C22 C21 C20 2.7(10)
C25 C24 C23 N9 40.3(9)
C26 C25 C24 C23 -44.9(9)
N9 C26 C25 C24 36.0(9)
N10 C27 C28 C29 34.8(6)
C30 C29 C28 C27 -30.8(7)
N10 C30 C29 C28 14.9(6)
N11 C31 C32 C33 33.4(8)
C34 C33 C32 C31 -23.6(10)
C32 C33 C34 N11 4.1(9)
N12 C35 C36 C37 -23.6(9)
C38 C37 C36 C35 23.7(8)
N12 C38 C37 C36 -13.5(6)
